data_7056147
loop_
_publ_author_name
'Lu, Lu'
'Wang, Jun'
'Xie, Bin'
'Liu, Jian-Qiang'
'Yadav, Reena'
'Singh, Amita'
'Kumar, Abhinav'

_publ_section_title
;
 Fluorescence sensing of nitro-aromatics by Zn(ii) and Cd(ii) based
 coordination polymers having the
 5-[bis(4-carboxybenzyl)-amino]isophthalic acid ligand
;
_journal_issue 9
_journal_name_full 'New J. Chem.'
_journal_page_first 3537
_journal_paper_doi 10.1039/C7NJ00183E
_journal_volume 41
_journal_year 2017
_chemical_formula_sum 'C48 H35 N5 O10 Zn2'
_chemical_formula_weight 972.55
_space_group_crystal_system monoclinic
_space_group_IT_number 9
_space_group_name_Hall 'C -2yc'
_space_group_name_H-M_alt 'C 1 c 1'
_symmetry_space_group_name_Hall 'C -2yc'
_symmetry_space_group_name_H-M 'C 1 c 1'
_atom_sites_solution_hydrogens mixed
_audit_creation_method SHELXL-2016/6
_audit_update_record
;
2017-03-21 deposited with the CCDC.
2017-03-28 downloaded from the CCDC.
;
_cell_angle_alpha 90
_cell_angle_beta 108.613(10)
_cell_angle_gamma 90
_cell_formula_units_Z 4
_cell_length_a 25.448(15)
_cell_length_b 15.151(8)
_cell_length_c 11.157(7)
_cell_measurement_reflns_used 3912
_cell_measurement_temperature 150(2)
_cell_measurement_theta_max 25.48
_cell_measurement_theta_min 2.25
_cell_volume 4077(4)
_computing_cell_refinement 'SAINT v8.37A (Bruker, 2015)'
_computing_data_collection APEX
_computing_data_reduction 'SAINT v8.37A (Bruker, 2015)'
_computing_molecular_graphics ORTEP
_computing_publication_material 'Olex2 (Dolomanov et al., 2009)'
_computing_structure_refinement 'SHELXL-2016/6 (Sheldrick, 2016)'
_computing_structure_solution 'ShelXT (Sheldrick, 2015)'
_diffrn_ambient_temperature 150(2)
_diffrn_measured_fraction_theta_full 1.000
_diffrn_measured_fraction_theta_max 1.000
_diffrn_measurement_device_type 'Bruker SMART APEX diffractometer'
_diffrn_radiation_type MoK\a
_diffrn_radiation_wavelength 0.71073
_diffrn_reflns_av_R_equivalents 0.0469
_diffrn_reflns_av_unetI/netI 0.0884
_diffrn_reflns_Laue_measured_fraction_full 1.000
_diffrn_reflns_Laue_measured_fraction_max 1.000
_diffrn_reflns_limit_h_max 29
_diffrn_reflns_limit_h_min -30
_diffrn_reflns_limit_k_max 18
_diffrn_reflns_limit_k_min -11
_diffrn_reflns_limit_l_max 13
_diffrn_reflns_limit_l_min -13
_diffrn_reflns_number 12664
_diffrn_reflns_point_group_measured_fraction_full 0.939
_diffrn_reflns_point_group_measured_fraction_max 0.939
_diffrn_reflns_theta_full 24.998
_diffrn_reflns_theta_max 24.998
_diffrn_reflns_theta_min 1.587
_exptl_absorpt_coefficient_mu 1.248
_exptl_crystal_colour colorless
_exptl_crystal_density_diffrn 1.584
_exptl_crystal_description prism
_exptl_crystal_F_000 1992
_exptl_crystal_size_max 0.240
_exptl_crystal_size_mid 0.170
_exptl_crystal_size_min 0.100
_refine_diff_density_max 0.359
_refine_diff_density_min -0.380
_refine_diff_density_rms 0.096
_refine_ls_abs_structure_details
;
 Flack x determined using 1922 quotients [(I+)-(I-)]/[(I+)+(I-)]
 (Parsons, Flack and Wagner, Acta Cryst. B69 (2013) 249-259).
;
_refine_ls_abs_structure_Flack -0.003(11)
_refine_ls_extinction_method none
_refine_ls_goodness_of_fit_ref 1.013
_refine_ls_hydrogen_treatment constr
_refine_ls_matrix_type full
_refine_ls_number_parameters 586
_refine_ls_number_reflns 6744
_refine_ls_number_restraints 5
_refine_ls_restrained_S_all 1.013
_refine_ls_R_factor_all 0.0668
_refine_ls_R_factor_gt 0.0455
_refine_ls_shift/su_max 0.001
_refine_ls_shift/su_mean 0.000
_refine_ls_structure_factor_coef Fsqd
_refine_ls_weighting_details 'w=1/[\s^2^(Fo^2^)+(0.0536P)^2^+0.7481P] where P=(Fo^2^+2Fc^2^)/3'
_refine_ls_weighting_scheme calc
_refine_ls_wR_factor_gt 0.0960
_refine_ls_wR_factor_ref 0.1235
_reflns_Friedel_coverage 0.877
_reflns_Friedel_fraction_full 0.879
_reflns_Friedel_fraction_max 0.879
_reflns_number_gt 5336
_reflns_number_total 6744
_reflns_threshold_expression 'I > 2\s(I)'
_cod_data_source_file c7nj00183e2.cif
_cod_data_source_block ww
_cod_database_code 7056147
_shelx_shelxl_version_number 2016/6
_shelx_space_group_comment
;
The symmetry employed for this shelxl refinement is uniquely defined
by the following loop, which should always be used as a source of
symmetry information in preference to the above space-group names.
They are only intended as comments.
;
_shelx_estimated_absorpt_t_min 0.754
_shelx_estimated_absorpt_t_max 0.885

loop_
_space_group_symop_operation_xyz
'x, y, z'
'x, -y, z+1/2'
'x+1/2, y+1/2, z'
'x+1/2, -y+1/2, z+1/2'

loop_
_atom_site_label
_atom_site_type_symbol
_atom_site_fract_x
_atom_site_fract_y
_atom_site_fract_z
_atom_site_U_iso_or_equiv
_atom_site_adp_type
_atom_site_occupancy
_atom_site_site_symmetry_order
_atom_site_calc_flag
_atom_site_refinement_flags_posn
_atom_site_refinement_flags_adp
Zn1 Zn 0.74815(5) 0.88414(7) 0.52799(9) 0.0359(3) Uani 1 1 d . .
Zn2 Zn 0.45441(5) 1.00426(6) 0.79450(10) 0.0323(3) Uani 1 1 d . .
O1 O 0.7126(3) 0.7809(4) 0.6035(7) 0.0440(18) Uani 1 1 d . .
O1W O 0.4611(4) 0.9859(4) 0.9741(7) 0.074(3) Uani 1 1 d . .
H1WB H 0.498581 1.002355 1.027150 0.111 Uiso 1 1 d R U
H1WC H 0.454471 0.923625 0.987900 0.111 Uiso 1 1 d R U
O2 O 0.6812(3) 0.9140(4) 0.6227(6) 0.0413(17) Uani 1 1 d . .
O2W O 0.4080(5) 0.1558(8) -0.0034(12) 0.124(4) Uani 1 1 d . .
H2WC H 0.430615 0.139223 0.082485 0.186 Uiso 1 1 d R U
H2WB H 0.425425 0.100843 -0.010875 0.186 Uiso 1 1 d R U
O3 O 0.5073(3) 0.9339(4) 0.7416(8) 0.052(2) Uani 1 1 d . .
O4 O 0.4774(3) 0.8160(4) 0.8169(8) 0.056(2) Uani 1 1 d . .
O5 O 0.8474(3) 0.3944(5) 1.2321(7) 0.054(2) Uani 1 1 d . .
O6 O 0.8821(3) 0.5153(4) 1.1731(7) 0.0447(19) Uani 1 1 d . .
O7 O 0.4844(3) 0.1241(4) 0.8174(7) 0.0445(18) Uani 1 1 d . .
O8 O 0.4560(3) 0.1533(4) 0.6104(7) 0.0485(19) Uani 1 1 d . .
N1 N 0.7718(3) 1.0192(5) 0.5216(8) 0.041(2) Uani 1 1 d . .
N2 N 0.8226(4) 0.8908(5) 0.6855(8) 0.041(2) Uani 1 1 d . .
N3 N 0.7808(3) 0.7982(5) 0.4185(8) 0.0339(19) Uani 1 1 d . .
N4 N 0.6821(3) 0.8819(5) 0.3511(7) 0.0337(19) Uani 1 1 d . .
N5 N 0.5976(3) 0.5627(4) 0.7509(7) 0.0316(18) Uani 1 1 d . .
C1 C 0.7465(5) 1.0806(7) 0.4385(10) 0.051(3) Uani 1 1 d . .
H1A H 0.714587 1.064990 0.369974 0.061 Uiso 1 1 calc R U
C2 C 0.7652(5) 1.1668(7) 0.4490(12) 0.063(3) Uani 1 1 d . .
H2A H 0.745170 1.210223 0.390843 0.075 Uiso 1 1 calc R U
C3 C 0.8129(5) 1.1896(7) 0.5436(12) 0.060(3) Uani 1 1 d . .
H3A H 0.826528 1.248374 0.549400 0.072 Uiso 1 1 calc R U
C4 C 0.8413(5) 1.1265(8) 0.6310(12) 0.053(3) Uani 1 1 d . .
C5 C 0.8919(5) 1.1432(10) 0.7330(15) 0.071(4) Uani 1 1 d . .
H5A H 0.907837 1.200450 0.742780 0.085 Uiso 1 1 calc R U
C6 C 0.9165(5) 1.0792(10) 0.8138(14) 0.073(4) Uani 1 1 d . .
H6A H 0.950029 1.092170 0.879440 0.088 Uiso 1 1 calc R U
C7 C 0.8944(5) 0.9927(9) 0.8048(11) 0.055(3) Uani 1 1 d . .
C8 C 0.9194(5) 0.9245(11) 0.8861(14) 0.075(4) Uani 1 1 d . .
H8A H 0.952445 0.935458 0.953995 0.090 Uiso 1 1 calc R U
C9 C 0.8972(5) 0.8431(11) 0.8693(12) 0.069(4) Uani 1 1 d . .
H9A H 0.914000 0.796712 0.925884 0.083 Uiso 1 1 calc R U
C10 C 0.8480(5) 0.8272(8) 0.7655(11) 0.056(3) Uani 1 1 d . .
H10A H 0.832887 0.769292 0.753119 0.067 Uiso 1 1 calc R U
C11 C 0.8462(4) 0.9731(7) 0.7054(10) 0.042(3) Uani 1 1 d . .
C12 C 0.8188(4) 1.0412(7) 0.6162(9) 0.040(2) Uani 1 1 d . .
C13 C 0.8298(4) 0.7560(7) 0.4512(10) 0.046(3) Uani 1 1 d . .
H13A H 0.857340 0.772600 0.527764 0.055 Uiso 1 1 calc R U
C14 C 0.8424(5) 0.6894(8) 0.3795(11) 0.051(3) Uani 1 1 d . .
H14A H 0.878053 0.662689 0.405172 0.062 Uiso 1 1 calc R U
C15 C 0.8024(5) 0.6629(7) 0.2710(11) 0.054(3) Uani 1 1 d . .
H15A H 0.810128 0.616724 0.221554 0.065 Uiso 1 1 calc R U
C16 C 0.7497(4) 0.7038(6) 0.2319(10) 0.040(2) Uani 1 1 d . .
C17 C 0.7065(5) 0.6830(7) 0.1190(11) 0.059(3) Uani 1 1 d . .
H17A H 0.711938 0.636530 0.067024 0.071 Uiso 1 1 calc R U
C18 C 0.6585(5) 0.7265(8) 0.0835(11) 0.056(3) Uani 1 1 d . .
H18A H 0.630681 0.710425 0.007022 0.067 Uiso 1 1 calc R U
C19 C 0.6481(4) 0.7969(6) 0.1580(9) 0.039(2) Uani 1 1 d . .
C20 C 0.5988(4) 0.8454(7) 0.1241(11) 0.049(3) Uani 1 1 d . .
H20A H 0.570147 0.833380 0.047148 0.059 Uiso 1 1 calc R U
C21 C 0.5925(4) 0.9111(7) 0.2037(11) 0.045(3) Uani 1 1 d . .
H21A H 0.559951 0.946378 0.181018 0.053 Uiso 1 1 calc R U
C22 C 0.6340(4) 0.9249(6) 0.3170(10) 0.041(2) Uani 1 1 d . .
H22A H 0.627947 0.967448 0.373710 0.050 Uiso 1 1 calc R U
C23 C 0.6893(4) 0.8186(5) 0.2712(8) 0.030(2) Uani 1 1 d . .
C24 C 0.7417(4) 0.7726(6) 0.3085(10) 0.036(2) Uani 1 1 d . .
C25 C 0.6788(4) 0.8310(6) 0.6325(9) 0.034(2) Uani 1 1 d . .
C26 C 0.6354(4) 0.7889(5) 0.6782(8) 0.029(2) Uani 1 1 d . .
C27 C 0.5937(4) 0.8400(6) 0.7005(9) 0.032(2) Uani 1 1 d . .
H27A H 0.592538 0.902132 0.688041 0.038 Uiso 1 1 calc R U
C28 C 0.5543(4) 0.7980(5) 0.7412(9) 0.029(2) Uani 1 1 d . .
C29 C 0.5557(4) 0.7071(5) 0.7593(8) 0.028(2) Uani 1 1 d D .
H29A H 0.531332 0.683729 0.797782 0.033 Uiso 1 1 d DR U
C30 C 0.5976(3) 0.6553(5) 0.7387(8) 0.026(2) Uani 1 1 d . .
C31 C 0.6370(4) 0.6988(5) 0.6979(8) 0.030(2) Uani 1 1 d . .
H31A H 0.665968 0.665401 0.683117 0.036 Uiso 1 1 calc R U
C32 C 0.5099(4) 0.8511(6) 0.7700(10) 0.035(2) Uani 1 1 d . .
C33 C 0.6418(4) 0.5090(5) 0.7324(9) 0.034(2) Uani 1 1 d . .
H33A H 0.652547 0.535345 0.662492 0.041 Uiso 1 1 calc R U
H33B H 0.626367 0.449738 0.704134 0.041 Uiso 1 1 calc R U
C34 C 0.6941(4) 0.4970(5) 0.8448(9) 0.034(2) Uani 1 1 d . .
C35 C 0.7406(4) 0.5509(6) 0.8608(9) 0.038(2) Uani 1 1 d . .
H35A H 0.739201 0.596741 0.801848 0.045 Uiso 1 1 calc R U
C36 C 0.7884(4) 0.5381(7) 0.9616(10) 0.042(3) Uani 1 1 d . .
H36A H 0.819336 0.575731 0.971256 0.050 Uiso 1 1 calc R U
C37 C 0.7922(4) 0.4708(6) 1.0495(9) 0.032(2) Uani 1 1 d . .
C38 C 0.7453(4) 0.4152(5) 1.0309(10) 0.036(2) Uani 1 1 d . .
H38A H 0.746503 0.368679 1.088714 0.043 Uiso 1 1 calc R U
C39 C 0.6986(4) 0.4285(5) 0.9300(10) 0.037(2) Uani 1 1 d . .
H39A H 0.668080 0.389456 0.917818 0.044 Uiso 1 1 calc R U
C40 C 0.8439(4) 0.4569(6) 1.1601(10) 0.037(2) Uani 1 1 d . .
C41 C 0.5728(5) 0.5257(6) 0.8417(11) 0.045(3) Uani 1 1 d D .
H41B H 0.600207 0.527375 0.926645 0.054 Uiso 1 1 d DR U
H41A H 0.541117 0.547725 0.837925 0.054 Uiso 1 1 d DR U
C42 C 0.5481(4) 0.4340(5) 0.8056(10) 0.035(2) Uani 1 1 d . .
C43 C 0.5534(4) 0.3726(6) 0.9006(9) 0.038(2) Uani 1 1 d . .
H43A H 0.572904 0.388027 0.985722 0.045 Uiso 1 1 calc R U
C44 C 0.5310(4) 0.2900(6) 0.8739(9) 0.037(2) Uani 1 1 d . .
H44A H 0.535256 0.248970 0.940720 0.044 Uiso 1 1 calc R U
C45 C 0.5025(4) 0.2657(5) 0.7528(9) 0.035(2) Uani 1 1 d . .
C46 C 0.4971(4) 0.3261(6) 0.6559(10) 0.049(3) Uani 1 1 d . .
H46A H 0.478462 0.309855 0.570638 0.058 Uiso 1 1 calc R U
C47 C 0.5191(5) 0.4103(6) 0.6841(10) 0.048(3) Uani 1 1 d . .
H47A H 0.513947 0.452125 0.617920 0.057 Uiso 1 1 calc R U
C48 C 0.4783(4) 0.1740(6) 0.7220(10) 0.035(2) Uani 1 1 d . .

loop_
_atom_site_aniso_label
_atom_site_aniso_U_11
_atom_site_aniso_U_22
_atom_site_aniso_U_33
_atom_site_aniso_U_23
_atom_site_aniso_U_13
_atom_site_aniso_U_12
Zn1 0.0338(6) 0.0396(6) 0.0351(6) -0.0057(5) 0.0122(5) -0.0116(5)
Zn2 0.0338(6) 0.0261(5) 0.0366(6) 0.0005(5) 0.0108(4) -0.0031(5)
O1 0.039(4) 0.041(4) 0.061(5) 0.005(3) 0.029(4) 0.003(3)
O1W 0.146(9) 0.034(4) 0.041(5) -0.001(3) 0.028(5) -0.004(4)
O2 0.048(4) 0.036(4) 0.048(4) 0.002(3) 0.027(4) -0.011(3)
O2W 0.136(11) 0.116(9) 0.116(10) 0.010(7) 0.033(8) -0.001(8)
O3 0.049(4) 0.025(3) 0.096(6) 0.005(4) 0.042(4) 0.003(3)
O4 0.055(5) 0.039(4) 0.089(6) 0.005(4) 0.046(5) 0.002(3)
O5 0.044(5) 0.059(5) 0.051(5) 0.016(4) 0.006(4) 0.002(4)
O6 0.036(4) 0.037(4) 0.055(5) -0.001(3) 0.008(4) 0.000(3)
O7 0.050(4) 0.026(3) 0.053(5) 0.008(3) 0.009(4) -0.006(3)
O8 0.058(5) 0.035(4) 0.046(5) -0.008(3) 0.007(4) -0.012(3)
N1 0.040(5) 0.050(5) 0.034(5) -0.004(4) 0.014(4) -0.018(4)
N2 0.040(5) 0.051(5) 0.032(5) -0.002(4) 0.012(4) -0.005(4)
N3 0.027(4) 0.039(4) 0.036(5) 0.005(4) 0.011(4) 0.001(4)
N4 0.029(5) 0.036(4) 0.037(5) -0.006(3) 0.011(4) -0.003(3)
N5 0.039(5) 0.017(3) 0.043(5) 0.003(3) 0.019(4) -0.001(3)
C1 0.065(8) 0.048(6) 0.040(6) 0.001(5) 0.017(6) -0.019(6)
C2 0.082(9) 0.044(6) 0.065(8) 0.008(6) 0.028(8) -0.018(6)
C3 0.075(9) 0.041(6) 0.069(9) -0.014(6) 0.032(8) -0.024(6)
C4 0.050(7) 0.061(7) 0.058(8) -0.022(6) 0.034(6) -0.021(6)
C5 0.054(9) 0.075(9) 0.090(11) -0.044(8) 0.030(8) -0.029(7)
C6 0.038(7) 0.096(11) 0.076(10) -0.036(8) 0.005(7) -0.025(8)
C7 0.033(6) 0.087(9) 0.045(7) -0.020(6) 0.012(5) -0.011(6)
C8 0.035(7) 0.117(13) 0.062(9) -0.019(8) 0.001(7) 0.002(8)
C9 0.045(8) 0.109(12) 0.046(8) 0.015(8) 0.005(7) 0.010(8)
C10 0.058(8) 0.067(8) 0.051(7) 0.004(6) 0.027(6) 0.001(6)
C11 0.030(6) 0.058(6) 0.040(6) -0.011(5) 0.015(5) -0.009(5)
C12 0.036(6) 0.055(6) 0.039(6) -0.018(5) 0.024(5) -0.015(5)
C13 0.030(6) 0.058(6) 0.046(7) 0.006(5) 0.008(5) 0.005(5)
C14 0.038(7) 0.060(7) 0.060(8) 0.020(6) 0.021(6) 0.025(5)
C15 0.060(8) 0.046(6) 0.059(8) -0.002(6) 0.024(6) 0.020(6)
C16 0.047(6) 0.035(5) 0.042(6) -0.005(4) 0.021(5) 0.003(4)
C17 0.060(8) 0.054(7) 0.061(8) -0.023(6) 0.017(7) 0.001(6)
C18 0.052(7) 0.068(8) 0.038(7) -0.021(6) 0.001(6) 0.000(6)
C19 0.030(6) 0.047(6) 0.037(6) -0.006(5) 0.006(5) -0.003(5)
C20 0.032(6) 0.055(6) 0.049(7) -0.002(6) -0.001(5) -0.005(5)
C21 0.021(5) 0.044(6) 0.062(8) 0.000(6) 0.004(5) 0.004(4)
C22 0.036(6) 0.040(5) 0.050(7) -0.008(5) 0.016(5) 0.001(5)
C23 0.029(5) 0.029(5) 0.034(5) 0.001(4) 0.012(4) 0.000(4)
C24 0.030(5) 0.040(5) 0.040(6) 0.006(5) 0.017(5) -0.002(4)
C25 0.028(5) 0.036(5) 0.037(6) 0.001(4) 0.009(4) -0.006(4)
C26 0.033(5) 0.022(4) 0.034(5) 0.002(4) 0.015(4) -0.003(4)
C27 0.036(6) 0.022(4) 0.036(6) -0.003(4) 0.011(4) -0.003(4)
C28 0.027(5) 0.024(4) 0.037(5) -0.003(4) 0.011(4) -0.009(4)
C29 0.027(5) 0.031(5) 0.026(5) 0.003(4) 0.009(4) -0.005(4)
C30 0.025(5) 0.023(4) 0.025(5) -0.002(3) 0.001(4) -0.004(4)
C31 0.030(5) 0.028(5) 0.030(5) 0.000(4) 0.007(4) 0.004(4)
C32 0.032(5) 0.027(5) 0.046(6) 0.002(4) 0.013(5) -0.001(4)
C33 0.040(6) 0.023(5) 0.035(5) -0.001(4) 0.007(4) 0.001(4)
C34 0.040(6) 0.024(4) 0.037(5) -0.007(4) 0.012(4) 0.004(4)
C35 0.040(6) 0.032(5) 0.040(6) 0.004(4) 0.011(5) -0.002(4)
C36 0.040(6) 0.039(6) 0.049(7) 0.000(5) 0.017(5) -0.006(5)
C37 0.029(5) 0.031(5) 0.036(6) 0.001(4) 0.011(4) 0.004(4)
C38 0.036(5) 0.036(5) 0.036(5) 0.010(5) 0.014(4) 0.006(5)
C39 0.030(6) 0.027(5) 0.055(7) 0.007(4) 0.014(5) -0.006(4)
C40 0.031(6) 0.040(5) 0.043(6) -0.002(5) 0.016(5) 0.005(5)
C41 0.047(7) 0.027(5) 0.065(8) 0.000(5) 0.023(6) -0.009(4)
C42 0.033(5) 0.025(5) 0.047(6) 0.005(4) 0.012(5) -0.004(4)
C43 0.037(6) 0.035(5) 0.034(6) 0.003(4) 0.000(5) -0.005(4)
C44 0.045(6) 0.027(5) 0.031(5) 0.010(4) 0.002(5) -0.007(4)
C45 0.028(5) 0.028(5) 0.044(7) 0.000(4) 0.005(4) -0.004(4)
C46 0.055(7) 0.043(6) 0.032(6) 0.000(5) -0.009(5) -0.016(5)
C47 0.054(7) 0.034(5) 0.045(7) 0.019(5) 0.002(6) -0.009(5)
C48 0.033(6) 0.028(5) 0.040(6) 0.000(5) 0.008(5) 0.003(4)

loop_
_atom_type_symbol
_atom_type_description
_atom_type_scat_dispersion_real
_atom_type_scat_dispersion_imag
_atom_type_scat_source
C C 0.0033 0.0016 'International Tables Vol C Tables 4.2.6.8 and 6.1.1.4'
H H 0.0000 0.0000 'International Tables Vol C Tables 4.2.6.8 and 6.1.1.4'
N N 0.0061 0.0033 'International Tables Vol C Tables 4.2.6.8 and 6.1.1.4'
O O 0.0106 0.0060 'International Tables Vol C Tables 4.2.6.8 and 6.1.1.4'
Zn Zn 0.2839 1.4301 'International Tables Vol C Tables 4.2.6.8 and 6.1.1.4'

loop_
_geom_angle_atom_site_label_1
_geom_angle_atom_site_label_2
_geom_angle_atom_site_label_3
_geom_angle
_geom_angle_site_symmetry_1
_geom_angle_site_symmetry_3
O1 Zn1 N3 94.1(3) . .
O1 Zn1 N2 95.0(3) . .
N3 Zn1 N2 95.4(3) . .
O1 Zn1 N1 151.9(3) . .
N3 Zn1 N1 113.6(3) . .
N2 Zn1 N1 78.3(3) . .
O1 Zn1 N4 92.6(3) . .
N3 Zn1 N4 78.3(3) . .
N2 Zn1 N4 170.5(3) . .
N1 Zn1 N4 97.5(3) . .
O1 Zn1 O2 59.5(2) . .
N3 Zn1 O2 149.3(3) . .
N2 Zn1 O2 101.8(3) . .
N1 Zn1 O2 94.8(3) . .
N4 Zn1 O2 87.1(3) . .
O1 Zn1 C25 29.8(3) . .
N3 Zn1 C25 121.8(3) . .
N2 Zn1 C25 101.6(3) . .
N1 Zn1 C25 124.3(3) . .
N4 Zn1 C25 87.9(3) . .
O2 Zn1 C25 29.8(3) . .
O6 Zn2 O3 107.4(3) 4_464 .
O6 Zn2 O7 118.7(3) 4_464 1_565
O3 Zn2 O7 105.6(3) . 1_565
O6 Zn2 O1W 116.4(4) 4_464 .
O3 Zn2 O1W 112.7(4) . .
O7 Zn2 O1W 95.4(3) 1_565 .
C25 O1 Zn1 94.0(6) . .
Zn2 O1W H1WB 109.3 . .
Zn2 O1W H1WC 109.4 . .
H1WB O1W H1WC 109.5 . .
C25 O2 Zn1 84.6(6) . .
H2WC O2W H2WB 73.7 . .
C32 O3 Zn2 116.4(7) . .
C40 O6 Zn2 119.4(6) . 4_565
C48 O7 Zn2 120.2(6) . 1_545
C1 N1 C12 118.8(8) . .
C1 N1 Zn1 127.9(7) . .
C12 N1 Zn1 113.3(7) . .
C10 N2 C11 117.1(9) . .
C10 N2 Zn1 129.1(7) . .
C11 N2 Zn1 113.8(7) . .
C13 N3 C24 117.1(8) . .
C13 N3 Zn1 129.4(7) . .
C24 N3 Zn1 112.5(6) . .
C22 N4 C23 117.5(8) . .
C22 N4 Zn1 129.4(7) . .
C23 N4 Zn1 112.6(6) . .
C30 N5 C33 121.2(8) . .
C30 N5 C41 117.5(7) . .
C33 N5 C41 114.0(7) . .
N1 C1 C2 121.7(10) . .
N1 C1 H1A 119.1 . .
C2 C1 H1A 119.1 . .
C3 C2 C1 119.9(11) . .
C3 C2 H2A 120.0 . .
C1 C2 H2A 120.0 . .
C2 C3 C4 119.9(10) . .
C2 C3 H3A 120.1 . .
C4 C3 H3A 120.1 . .
C3 C4 C12 116.8(10) . .
C3 C4 C5 124.4(11) . .
C12 C4 C5 118.8(12) . .
C6 C5 C4 121.0(12) . .
C6 C5 H5A 119.5 . .
C4 C5 H5A 119.5 . .
C5 C6 C7 122.1(12) . .
C5 C6 H6A 118.9 . .
C7 C6 H6A 118.9 . .
C8 C7 C11 117.7(12) . .
C8 C7 C6 123.6(12) . .
C11 C7 C6 118.7(12) . .
C9 C8 C7 120.5(12) . .
C9 C8 H8A 119.8 . .
C7 C8 H8A 119.8 . .
C8 C9 C10 119.2(13) . .
C8 C9 H9A 120.4 . .
C10 C9 H9A 120.4 . .
N2 C10 C9 122.2(12) . .
N2 C10 H10A 118.9 . .
C9 C10 H10A 118.9 . .
N2 C11 C7 123.3(11) . .
N2 C11 C12 116.5(9) . .
C7 C11 C12 120.2(10) . .
N1 C12 C4 122.8(10) . .
N1 C12 C11 118.0(9) . .
C4 C12 C11 119.2(9) . .
N3 C13 C14 123.8(10) . .
N3 C13 H13A 118.1 . .
C14 C13 H13A 118.1 . .
C15 C14 C13 118.6(10) . .
C15 C14 H14A 120.7 . .
C13 C14 H14A 120.7 . .
C14 C15 C16 120.6(10) . .
C14 C15 H15A 119.7 . .
C16 C15 H15A 119.7 . .
C24 C16 C15 116.5(9) . .
C24 C16 C17 118.9(9) . .
C15 C16 C17 124.5(9) . .
C18 C17 C16 122.1(10) . .
C18 C17 H17A 118.9 . .
C16 C17 H17A 118.9 . .
C17 C18 C19 121.3(10) . .
C17 C18 H18A 119.4 . .
C19 C18 H18A 119.4 . .
C20 C19 C23 118.1(9) . .
C20 C19 C18 123.5(9) . .
C23 C19 C18 118.4(9) . .
C21 C20 C19 119.0(9) . .
C21 C20 H20A 120.5 . .
C19 C20 H20A 120.5 . .
C20 C21 C22 119.2(9) . .
C20 C21 H21A 120.4 . .
C22 C21 H21A 120.4 . .
N4 C22 C21 123.6(9) . .
N4 C22 H22A 118.2 . .
C21 C22 H22A 118.2 . .
N4 C23 C19 122.5(8) . .
N4 C23 C24 117.2(8) . .
C19 C23 C24 120.3(8) . .
N3 C24 C16 123.4(9) . .
N3 C24 C23 117.6(9) . .
C16 C24 C23 118.9(9) . .
O1 C25 O2 121.4(9) . .
O1 C25 C26 117.8(8) . .
O2 C25 C26 120.8(8) . .
O1 C25 Zn1 56.2(5) . .
O2 C25 Zn1 65.5(5) . .
C26 C25 Zn1 171.0(7) . .
C31 C26 C27 120.4(8) . .
C31 C26 C25 119.1(8) . .
C27 C26 C25 120.5(8) . .
C28 C27 C26 118.3(8) . .
C28 C27 H27A 120.9 . .
C26 C27 H27A 120.9 . .
C27 C28 C29 121.1(8) . .
C27 C28 C32 119.8(7) . .
C29 C28 C32 119.0(8) . .
C28 C29 C30 121.1(8) . .
C28 C29 H29A 117.0 . .
C30 C29 H29A 121.2 . .
C31 C30 C29 117.0(7) . .
C31 C30 N5 121.7(8) . .
C29 C30 N5 121.1(8) . .
C26 C31 C30 122.1(9) . .
C26 C31 H31A 118.9 . .
C30 C31 H31A 118.9 . .
O4 C32 O3 122.4(9) . .
O4 C32 C28 120.7(8) . .
O3 C32 C28 116.8(9) . .
N5 C33 C34 117.6(8) . .
N5 C33 H33A 107.9 . .
C34 C33 H33A 107.9 . .
N5 C33 H33B 107.9 . .
C34 C33 H33B 107.9 . .
H33A C33 H33B 107.2 . .
C39 C34 C35 117.9(9) . .
C39 C34 C33 120.8(8) . .
C35 C34 C33 121.1(8) . .
C36 C35 C34 120.7(9) . .
C36 C35 H35A 119.7 . .
C34 C35 H35A 119.7 . .
C35 C36 C37 121.3(9) . .
C35 C36 H36A 119.3 . .
C37 C36 H36A 119.3 . .
C36 C37 C38 117.6(9) . .
C36 C37 C40 121.7(9) . .
C38 C37 C40 120.7(9) . .
C39 C38 C37 120.2(9) . .
C39 C38 H38A 119.9 . .
C37 C38 H38A 119.9 . .
C38 C39 C34 122.2(9) . .
C38 C39 H39A 118.9 . .
C34 C39 H39A 118.9 . .
O5 C40 O6 124.2(9) . .
O5 C40 C37 120.5(9) . .
O6 C40 C37 115.3(8) . .
N5 C41 C42 113.4(8) . .
N5 C41 H41B 109.2 . .
C42 C41 H41B 112.6 . .
N5 C41 H41A 114.9 . .
C42 C41 H41A 92.2 . .
H41B C41 H41A 113.8 . .
C47 C42 C43 118.2(8) . .
C47 C42 C41 123.1(9) . .
C43 C42 C41 118.6(9) . .
C44 C43 C42 121.1(9) . .
C44 C43 H43A 119.5 . .
C42 C43 H43A 119.5 . .
C45 C44 C43 121.0(8) . .
C45 C44 H44A 119.5 . .
C43 C44 H44A 119.5 . .
C44 C45 C46 118.8(8) . .
C44 C45 C48 121.4(8) . .
C46 C45 C48 119.7(9) . .
C47 C46 C45 119.8(9) . .
C47 C46 H46A 120.1 . .
C45 C46 H46A 120.1 . .
C42 C47 C46 121.1(9) . .
C42 C47 H47A 119.5 . .
C46 C47 H47A 119.5 . .
O8 C48 O7 126.0(9) . .
O8 C48 C45 119.0(9) . .
O7 C48 C45 115.0(8) . .

loop_
_geom_bond_atom_site_label_1
_geom_bond_atom_site_label_2
_geom_bond_distance
_geom_bond_site_symmetry_2
Zn1 O1 2.113(7) .
Zn1 N3 2.127(8) .
Zn1 N2 2.137(9) .
Zn1 N1 2.140(8) .
Zn1 N4 2.145(8) .
Zn1 O2 2.319(7) .
Zn1 C25 2.536(10) .
Zn2 O6 1.929(7) 4_464
Zn2 O3 1.949(7) .
Zn2 O7 1.955(6) 1_565
Zn2 O1W 1.975(8) .
O1 C25 1.263(11) .
O1W H1WB 0.9801 .
O1W H1WC 0.9797 .
O2 C25 1.266(11) .
O2W H2WC 0.9800 .
O2W H2WB 0.9599 .
O3 C32 1.290(10) .
O4 C32 1.231(12) .
O5 C40 1.226(11) .
O6 C40 1.287(11) .
O7 C48 1.274(12) .
O8 C48 1.232(11) .
N1 C1 1.328(12) .
N1 C12 1.360(12) .
N2 C10 1.332(13) .
N2 C11 1.371(12) .
N3 C13 1.344(12) .
N3 C24 1.368(12) .
N4 C22 1.330(12) .
N4 C23 1.361(11) .
N5 C30 1.409(10) .
N5 C33 1.455(11) .
N5 C41 1.465(12) .
C1 C2 1.382(14) .
C1 H1A 0.9500 .
C2 C3 1.375(15) .
C2 H2A 0.9500 .
C3 C4 1.392(16) .
C3 H3A 0.9500 .
C4 C12 1.401(14) .
C4 C5 1.442(17) .
C5 C6 1.336(19) .
C5 H5A 0.9500 .
C6 C7 1.419(17) .
C6 H6A 0.9500 .
C7 C8 1.387(18) .
C7 C11 1.397(14) .
C8 C9 1.345(19) .
C8 H8A 0.9500 .
C9 C10 1.428(16) .
C9 H9A 0.9500 .
C10 H10A 0.9500 .
C11 C12 1.448(14) .
C13 C14 1.387(15) .
C13 H13A 0.9500 .
C14 C15 1.370(15) .
C14 H14A 0.9500 .
C15 C16 1.414(13) .
C15 H15A 0.9500 .
C16 C24 1.404(14) .
C16 C17 1.419(14) .
C17 C18 1.332(15) .
C17 H17A 0.9500 .
C18 C19 1.429(14) .
C18 H18A 0.9500 .
C19 C20 1.397(14) .
C19 C23 1.400(12) .
C20 C21 1.377(15) .
C20 H20A 0.9500 .
C21 C22 1.381(14) .
C21 H21A 0.9500 .
C22 H22A 0.9500 .
C23 C24 1.442(12) .
C25 C26 1.500(13) .
C26 C31 1.381(11) .
C26 C27 1.399(12) .
C27 C28 1.381(12) .
C27 H27A 0.9500 .
C28 C29 1.391(11) .
C28 C32 1.504(13) .
C29 C30 1.402(12) .
C29 H29A 0.9299 .
C30 C31 1.392(12) .
C31 H31A 0.9500 .
C33 C34 1.522(13) .
C33 H33A 0.9900 .
C33 H33B 0.9900 .
C34 C39 1.387(12) .
C34 C35 1.401(13) .
C35 C36 1.382(13) .
C35 H35A 0.9500 .
C36 C37 1.396(13) .
C36 H36A 0.9500 .
C37 C38 1.420(13) .
C37 C40 1.503(13) .
C38 C39 1.367(14) .
C38 H38A 0.9500 .
C39 H39A 0.9500 .
C41 C42 1.526(12) .
C41 H41B 0.9810 .
C41 H41A 0.8612 .
C42 C47 1.369(14) .
C42 C43 1.384(13) .
C43 C44 1.368(12) .
C43 H43A 0.9500 .
C44 C45 1.364(13) .
C44 H44A 0.9500 .
C45 C46 1.389(13) .
C45 C48 1.515(12) .
C46 C47 1.387(13) .
C46 H46A 0.9500 .
C47 H47A 0.9500 .

loop_
_geom_hbond_atom_site_label_D
_geom_hbond_atom_site_label_H
_geom_hbond_atom_site_label_A
_geom_hbond_distance_DH
_geom_hbond_distance_HA
_geom_hbond_distance_DA
_geom_hbond_angle_DHA
_geom_hbond_site_symmetry_A
C21 H21A O3 0.95 2.47 3.315(12) 147.4 2_574
C14 H14A O8 0.95 2.51 3.246(13) 134.4 3
C10 H10A O5 0.95 2.53 3.377(14) 148.7 2_564
C9 H9A O2W 0.95 2.30 3.145(19) 148.2 3_556
C1 H1A O2 0.95 2.63 3.382(13) 136.0 2_574
O2W H2WB O1W 0.96 2.00 2.956(15) 179.5 1_544
O2W H2WC O6 0.98 2.62 3.111(14) 111.0 3_444
O2W H2WC O4 0.98 2.59 3.471(15) 148.8 2_564
O2W H2WC O3 0.98 2.44 3.360(14) 155.5 2_564
O1W H1WC O8 0.98 1.79 2.628(10) 141.8 2_565
O1W H1WB O3 0.98 2.52 3.087(11) 116.4 2_575
O1W H1WB O3 0.98 2.52 3.087(11) 116.4 2_575
O1W H1WC O8 0.98 1.79 2.628(10) 141.8 2_565
O2W H2WC O3 0.98 2.44 3.360(14) 155.5 2_564
O2W H2WC O4 0.98 2.59 3.471(15) 148.8 2_564
O2W H2WC O6 0.98 2.62 3.111(14) 111.0 3_444
O2W H2WB O1W 0.96 2.00 2.956(15) 179.5 1_544
C1 H1A O2 0.95 2.63 3.382(13) 136.0 2_574
C9 H9A O2W 0.95 2.30 3.145(19) 148.2 3_556
C10 H10A O5 0.95 2.53 3.377(14) 148.7 2_564
C14 H14A O8 0.95 2.51 3.246(13) 134.4 3
C21 H21A O3 0.95 2.47 3.315(12) 147.4 2_574

loop_
_geom_torsion_atom_site_label_1
_geom_torsion_atom_site_label_2
_geom_torsion_atom_site_label_3
_geom_torsion_atom_site_label_4
_geom_torsion
_geom_torsion_site_symmetry_1
C12 N1 C1 C2 -2.9(16) .
Zn1 N1 C1 C2 177.2(9) .
N1 C1 C2 C3 3.4(19) .
C1 C2 C3 C4 -2.0(19) .
C2 C3 C4 C12 0.2(17) .
C2 C3 C4 C5 179.4(12) .
C3 C4 C5 C6 179.5(13) .
C12 C4 C5 C6 -1.3(18) .
C4 C5 C6 C7 -1(2) .
C5 C6 C7 C8 179.0(14) .
C5 C6 C7 C11 2.3(19) .
C11 C7 C8 C9 -0.8(19) .
C6 C7 C8 C9 -177.5(13) .
C7 C8 C9 C10 1(2) .
C11 N2 C10 C9 1.0(16) .
Zn1 N2 C10 C9 -178.1(9) .
C8 C9 C10 N2 -1.2(19) .
C10 N2 C11 C7 -0.8(15) .
Zn1 N2 C11 C7 178.5(8) .
C10 N2 C11 C12 178.8(9) .
Zn1 N2 C11 C12 -2.0(11) .
C8 C7 C11 N2 0.6(17) .
C6 C7 C11 N2 177.5(11) .
C8 C7 C11 C12 -178.9(11) .
C6 C7 C11 C12 -2.0(16) .
C1 N1 C12 C4 1.1(15) .
Zn1 N1 C12 C4 -179.1(8) .
C1 N1 C12 C11 -179.5(10) .
Zn1 N1 C12 C11 0.4(11) .
C3 C4 C12 N1 0.3(15) .
C5 C4 C12 N1 -179.0(10) .
C3 C4 C12 C11 -179.2(10) .
C5 C4 C12 C11 1.6(15) .
N2 C11 C12 N1 1.0(13) .
C7 C11 C12 N1 -179.4(9) .
N2 C11 C12 C4 -179.5(9) .
C7 C11 C12 C4 0.1(15) .
C24 N3 C13 C14 0.5(15) .
Zn1 N3 C13 C14 167.8(8) .
N3 C13 C14 C15 -2.0(17) .
C13 C14 C15 C16 1.1(17) .
C14 C15 C16 C24 1.1(16) .
C14 C15 C16 C17 177.7(11) .
C24 C16 C17 C18 -0.1(18) .
C15 C16 C17 C18 -176.7(12) .
C16 C17 C18 C19 0(2) .
C17 C18 C19 C20 179.0(12) .
C17 C18 C19 C23 -0.9(17) .
C23 C19 C20 C21 -1.2(16) .
C18 C19 C20 C21 178.9(11) .
C19 C20 C21 C22 -2.4(17) .
C23 N4 C22 C21 -2.7(14) .
Zn1 N4 C22 C21 -173.4(8) .
C20 C21 C22 N4 4.5(17) .
C22 N4 C23 C19 -1.2(13) .
Zn1 N4 C23 C19 171.0(7) .
C22 N4 C23 C24 179.6(8) .
Zn1 N4 C23 C24 -8.1(10) .
C20 C19 C23 N4 3.1(14) .
C18 C19 C23 N4 -177.0(10) .
C20 C19 C23 C24 -177.8(9) .
C18 C19 C23 C24 2.1(14) .
C13 N3 C24 C16 1.9(14) .
Zn1 N3 C24 C16 -167.5(8) .
C13 N3 C24 C23 -178.9(8) .
Zn1 N3 C24 C23 11.7(10) .
C15 C16 C24 N3 -2.7(15) .
C17 C16 C24 N3 -179.5(9) .
C15 C16 C24 C23 178.1(9) .
C17 C16 C24 C23 1.3(15) .
N4 C23 C24 N3 -2.4(12) .
C19 C23 C24 N3 178.4(8) .
N4 C23 C24 C16 176.9(9) .
C19 C23 C24 C16 -2.3(14) .
Zn1 O1 C25 O2 -7.4(10) .
Zn1 O1 C25 C26 172.2(7) .
Zn1 O2 C25 O1 6.7(9) .
Zn1 O2 C25 C26 -172.9(8) .
O1 C25 C26 C31 5.9(13) .
O2 C25 C26 C31 -174.5(9) .
O1 C25 C26 C27 -174.0(9) .
O2 C25 C26 C27 5.6(14) .
C31 C26 C27 C28 -0.6(13) .
C25 C26 C27 C28 179.2(8) .
C26 C27 C28 C29 -0.2(14) .
C26 C27 C28 C32 178.1(8) .
C27 C28 C29 C30 1.0(13) .
C32 C28 C29 C30 -177.3(8) .
C28 C29 C30 C31 -0.9(12) .
C28 C29 C30 N5 -176.8(8) .
C33 N5 C30 C31 5.7(12) .
C41 N5 C30 C31 154.0(9) .
C33 N5 C30 C29 -178.6(8) .
C41 N5 C30 C29 -30.2(12) .
C27 C26 C31 C30 0.7(13) .
C25 C26 C31 C30 -179.2(8) .
C29 C30 C31 C26 0.0(13) .
N5 C30 C31 C26 176.0(8) .
Zn2 O3 C32 O4 6.7(13) .
Zn2 O3 C32 C28 -174.2(6) .
C27 C28 C32 O4 -173.5(9) .
C29 C28 C32 O4 4.9(14) .
C27 C28 C32 O3 7.4(14) .
C29 C28 C32 O3 -174.2(8) .
C30 N5 C33 C34 84.8(10) .
C41 N5 C33 C34 -64.6(10) .
N5 C33 C34 C39 88.6(11) .
N5 C33 C34 C35 -95.7(11) .
C39 C34 C35 C36 -2.6(14) .
C33 C34 C35 C36 -178.5(9) .
C34 C35 C36 C37 0.6(15) .
C35 C36 C37 C38 0.8(15) .
C35 C36 C37 C40 -179.5(9) .
C36 C37 C38 C39 -0.2(15) .
C40 C37 C38 C39 -179.9(9) .
C37 C38 C39 C34 -1.9(16) .
C35 C34 C39 C38 3.2(15) .
C33 C34 C39 C38 179.1(9) .
Zn2 O6 C40 O5 10.9(14) 4_565
Zn2 O6 C40 C37 -170.6(6) 4_565
C36 C37 C40 O5 -175.9(10) .
C38 C37 C40 O5 3.8(14) .
C36 C37 C40 O6 5.5(13) .
C38 C37 C40 O6 -174.8(9) .
C30 N5 C41 C42 150.8(8) .
C33 N5 C41 C42 -58.6(11) .
N5 C41 C42 C47 -40.1(14) .
N5 C41 C42 C43 142.4(9) .
C47 C42 C43 C44 0.9(16) .
C41 C42 C43 C44 178.5(9) .
C42 C43 C44 C45 -0.2(16) .
C43 C44 C45 C46 0.7(16) .
C43 C44 C45 C48 179.1(9) .
C44 C45 C46 C47 -1.9(17) .
C48 C45 C46 C47 179.7(10) .
C43 C42 C47 C46 -2.1(17) .
C41 C42 C47 C46 -179.7(10) .
C45 C46 C47 C42 2.6(18) .
Zn2 O7 C48 O8 -2.8(14) 1_545
Zn2 O7 C48 C45 178.9(6) 1_545
C44 C45 C48 O8 -175.5(10) .
C46 C45 C48 O8 2.9(15) .
C44 C45 C48 O7 2.9(14) .
C46 C45 C48 O7 -178.7(10) .
